data_4511421
loop_
_publ_author_name
'Gagnon, Kevin J.'
'Teat, Simon J.'
'Beal, Zachary J.'
'Embry, Alyssa M.'
'Strayer, Megan E.'
'Clearfield, Abraham'

_publ_section_title
;
 Isoreticular Investigation into the Formation of Four New Zinc
 Alkylbisphosphonate Families
;
_journal_issue 7
_journal_name_full 'Crystal Growth &amp; Design'
_journal_page_first 3612
_journal_paper_doi 10.1021/cg500568e
_journal_volume 14
_journal_year 2014
_chemical_formula_sum 'C20 H58 O28 P6 Zn5'
_chemical_formula_weight 1259.33
_chemical_name_systematic
;
 ?
;
_space_group_IT_number 14
_symmetry_cell_setting monoclinic
_symmetry_space_group_name_Hall '-P 2ybc'
_symmetry_space_group_name_H-M 'P 1 21/c 1'
_atom_sites_solution_hydrogens mixed
_atom_sites_solution_primary direct
_atom_sites_solution_secondary difmap
_audit_creation_method SHELXL-97
_cell_angle_alpha 90.00
_cell_angle_beta 96.914(3)
_cell_angle_gamma 90.00
_cell_formula_units_Z 2
_cell_length_a 13.045(2)
_cell_length_b 17.192(3)
_cell_length_c 10.3905(18)
_cell_measurement_reflns_used 3558
_cell_measurement_temperature 100(2)
_cell_measurement_theta_max 31.16
_cell_measurement_theta_min 3.10
_cell_volume 2313.3(7)
_computing_cell_refinement 'Bruker SAINT v7.60a'
_computing_data_collection 'Bruker APEX 2'
_computing_data_reduction 'Bruker SAINT v7.60a'
_computing_molecular_graphics 'Bruker SHELXTL'
_computing_publication_material 'Bruker SHELXTL & local programs'
_computing_structure_refinement 'Bruker SHELXTL'
_computing_structure_solution 'Bruker SHELXTL'
_diffrn_ambient_temperature 100(2)
_diffrn_measured_fraction_theta_full 0.996
_diffrn_measured_fraction_theta_max 0.996
_diffrn_measurement_device_type 'Bruker APEX II CCD diffractometer'
_diffrn_measurement_method '\w rotation with narrow frames'
_diffrn_radiation_monochromator 'silicon 111'
_diffrn_radiation_source 'Advanced Light Source station 11.3.1'
_diffrn_radiation_type synchrotron
_diffrn_radiation_wavelength 0.77490
_diffrn_reflns_av_R_equivalents 0.0596
_diffrn_reflns_av_sigmaI/netI 0.0600
_diffrn_reflns_limit_h_max 17
_diffrn_reflns_limit_h_min -16
_diffrn_reflns_limit_k_max 23
_diffrn_reflns_limit_k_min -23
_diffrn_reflns_limit_l_max 14
_diffrn_reflns_limit_l_min -13
_diffrn_reflns_number 23278
_diffrn_reflns_theta_full 32.07
_diffrn_reflns_theta_max 32.07
_diffrn_reflns_theta_min 2.89
_diffrn_standards_number 0
_exptl_absorpt_coefficient_mu 3.597
_exptl_absorpt_correction_T_max 0.80
_exptl_absorpt_correction_T_min 0.39
_exptl_absorpt_correction_type multi-scan
_exptl_absorpt_process_details 'SADABS 2008/1 Bruker AXS Madison WI USA'
_exptl_crystal_colour colourless
_exptl_crystal_density_diffrn 1.808
_exptl_crystal_density_method 'not measured'
_exptl_crystal_description blade
_exptl_crystal_F_000 1284
_exptl_crystal_size_max 0.30
_exptl_crystal_size_mid 0.20
_exptl_crystal_size_min 0.05
_refine_diff_density_max 1.471
_refine_diff_density_min -0.975
_refine_diff_density_rms 0.135
_refine_ls_extinction_method none
_refine_ls_goodness_of_fit_ref 0.999
_refine_ls_hydrogen_treatment mixed
_refine_ls_matrix_type full
_refine_ls_number_parameters 314
_refine_ls_number_reflns 6217
_refine_ls_number_restraints 31
_refine_ls_restrained_S_all 0.998
_refine_ls_R_factor_all 0.0822
_refine_ls_R_factor_gt 0.0476
_refine_ls_shift/su_max 0.001
_refine_ls_shift/su_mean 0.000
_refine_ls_structure_factor_coef Fsqd
_refine_ls_weighting_details 'calc w=1/[\s^2^(Fo^2^)+(0.0718P)^2^+0.0000P] where P=(Fo^2^+2Fc^2^)/3'
_refine_ls_weighting_scheme calc
_refine_ls_wR_factor_gt 0.1112
_refine_ls_wR_factor_ref 0.1261
_reflns_number_gt 4262
_reflns_number_total 6217
_reflns_threshold_expression I>2\s(I)
_cod_data_source_file cg500568e_si_002.cif
_cod_data_source_block zac6
_cod_depositor_comments 'Adding full bibliography for 4511411--4511421.cif.'
_cod_original_sg_symbol_H-M P2(1)/c
_cod_database_code 4511421

loop_
_symmetry_equiv_pos_as_xyz
'x, y, z'
'-x, y+1/2, -z+1/2'
'-x, -y, -z'
'x, -y-1/2, z-1/2'

loop_
_atom_site_label
_atom_site_type_symbol
_atom_site_fract_x
_atom_site_fract_y
_atom_site_fract_z
_atom_site_U_iso_or_equiv
_atom_site_adp_type
_atom_site_occupancy
_atom_site_symmetry_multiplicity
_atom_site_calc_flag
_atom_site_refinement_flags
_atom_site_disorder_assembly
_atom_site_disorder_group
Zn1 Zn 0.38067(4) 0.83461(2) 0.18706(4) 0.01706(12) Uani 1 1 d . . .
Zn2 Zn 0.54611(4) 0.66803(2) 0.38630(4) 0.01691(12) Uani 1 1 d . . .
P1 P 0.32315(8) 0.72881(6) 0.41721(11) 0.0183(2) Uani 1 1 d . . .
O1 O 0.3569(2) 0.80501(15) 0.3604(3) 0.0203(6) Uani 1 1 d . . .
O2 O 0.3960(2) 0.66155(15) 0.3918(3) 0.0202(6) Uani 1 1 d . . .
O3 O 0.3201(2) 0.74020(16) 0.5625(3) 0.0228(6) Uani 1 1 d . . .
C1 C 0.1975(3) 0.7048(3) 0.3423(5) 0.0292(10) Uani 1 1 d . . .
H1A H 0.1991 0.7017 0.2474 0.035 Uiso 1 1 calc R . .
H1B H 0.1788 0.6527 0.3725 0.035 Uiso 1 1 calc R . .
C2 C 0.1131(4) 0.7626(3) 0.3694(5) 0.0346(11) Uani 1 1 d . . .
H2A H 0.1048 0.7613 0.4628 0.042 Uiso 1 1 calc R . .
H2B H 0.1345 0.8159 0.3480 0.042 Uiso 1 1 calc R . .
C3 C 0.0103(4) 0.7435(3) 0.2901(6) 0.0435(14) Uani 1 1 d . . .
H3A H 0.0183 0.7488 0.1970 0.052 Uiso 1 1 calc R . .
H3B H -0.0069 0.6885 0.3059 0.052 Uiso 1 1 calc R . .
C4 C -0.0788(4) 0.7940(3) 0.3197(5) 0.0366(12) Uani 1 1 d . . .
H4A H -0.0633 0.8490 0.3014 0.044 Uiso 1 1 calc R . .
H4B H -0.0867 0.7897 0.4130 0.044 Uiso 1 1 calc R . .
C5 C -0.1802(4) 0.7706(3) 0.2393(5) 0.0319(11) Uani 1 1 d . . .
H5A H -0.1716 0.7744 0.1461 0.038 Uiso 1 1 calc R . .
H5B H -0.1954 0.7156 0.2581 0.038 Uiso 1 1 calc R . .
C6 C -0.2712(3) 0.8205(2) 0.2658(4) 0.0241(9) Uani 1 1 d . . .
H6A H -0.2574 0.8751 0.2435 0.029 Uiso 1 1 calc R . .
H6B H -0.2781 0.8184 0.3596 0.029 Uiso 1 1 calc R . .
P2 P -0.39054(8) 0.79007(6) 0.17604(10) 0.0170(2) Uani 1 1 d . . .
O4 O -0.3751(2) 0.78475(16) 0.0333(3) 0.0209(6) Uani 1 1 d . . .
O5 O -0.4197(2) 0.70972(15) 0.2241(3) 0.0192(6) Uani 1 1 d . . .
O6 O -0.4719(2) 0.85137(15) 0.1993(3) 0.0198(6) Uani 1 1 d . . .
P3 P 0.67217(8) 0.50789(6) 0.42641(11) 0.0196(2) Uani 1 1 d . . .
O7 O 0.5796(2) 0.55763(15) 0.3763(3) 0.0228(6) Uani 1 1 d . . .
O8 O 0.6668(3) 0.48331(17) 0.5704(3) 0.0268(7) Uani 1 1 d . . .
H8 H 0.6299 0.4434 0.5721 0.040 Uiso 1 1 calc R . .
O9 O 0.6815(2) 0.43733(15) 0.3413(3) 0.0216(6) Uani 1 1 d . . .
C7 C 0.7860(4) 0.5654(2) 0.4324(5) 0.0272(10) Uani 1 1 d . . .
H7A H 0.7974 0.5791 0.3426 0.033 Uiso 1 1 calc R . .
H7B H 0.7746 0.6145 0.4784 0.033 Uiso 1 1 calc R . .
C8 C 0.8834(4) 0.5271(3) 0.4985(6) 0.0367(12) Uani 1 1 d . . .
H8A H 0.8716 0.5129 0.5879 0.044 Uiso 0.50 1 calc PR A 1
H8B H 0.8951 0.4783 0.4518 0.044 Uiso 0.50 1 calc PR A 1
H8C H 0.9377 0.5673 0.5144 0.044 Uiso 0.50 1 d PR A 2
H8D H 0.8689 0.5074 0.5840 0.044 Uiso 0.50 1 d PR A 2
C9 C 0.9762(7) 0.5739(5) 0.5051(13) 0.042(3) Uani 0.50 1 d P . 1
H9A H 0.9631 0.6234 0.5491 0.050 Uiso 0.50 1 calc PR . 1
H9B H 0.9884 0.5870 0.4154 0.050 Uiso 0.50 1 calc PR . 1
C9' C 0.9248(8) 0.4614(6) 0.4260(13) 0.042(3) Uani 0.50 1 d P . 2
H9'1 H 0.9384 0.4804 0.3397 0.051 Uiso 0.50 1 calc PR . 2
H9'2 H 0.8715 0.4203 0.4123 0.051 Uiso 0.50 1 calc PR . 2
O10 O 0.9160(12) 0.4544(10) 0.920(2) 0.127(5) Uani 0.50 1 d PDU . .
C10 C 0.9312(18) 0.5031(13) 1.017(2) 0.125(5) Uani 0.50 1 d PDU . .
O11 O 0.8525(13) 0.5338(10) 1.0647(18) 0.136(5) Uani 0.50 1 d PDU . .
C11 C 1.029(2) 0.5356(16) 1.058(4) 0.130(6) Uani 0.50 1 d PU . .
Zn3 Zn 0.5000 0.5000 1.0000 0.02374(17) Uani 1 2 d S . .
O1W O 0.6552(3) 0.4943(2) 1.0842(4) 0.0324(7) Uani 1 1 d D . .
H1WA H 0.715(2) 0.489(3) 1.059(6) 0.049 Uiso 1 1 d D . .
H1WB H 0.665(5) 0.478(3) 1.162(2) 0.049 Uiso 1 1 d D . .
O2W O 0.4908(3) 0.38261(17) 0.9848(3) 0.0326(8) Uani 1 1 d D . .
H2WA H 0.540(3) 0.355(3) 1.020(6) 0.049 Uiso 1 1 d D . .
H2WB H 0.458(4) 0.360(3) 0.921(4) 0.049 Uiso 1 1 d D . .
O3W O 0.5516(3) 0.50721(17) 0.8171(3) 0.0254(7) Uani 1 1 d D . .
H3WA H 0.510(3) 0.485(3) 0.760(4) 0.038 Uiso 1 1 d D . .
H3WB H 0.560(4) 0.5547(10) 0.803(5) 0.038 Uiso 1 1 d D . .
O4W O 0.7275(3) 0.4040(2) 0.8883(5) 0.0543(11) Uani 1 1 d . . .

loop_
_atom_site_aniso_label
_atom_site_aniso_U_11
_atom_site_aniso_U_22
_atom_site_aniso_U_33
_atom_site_aniso_U_23
_atom_site_aniso_U_13
_atom_site_aniso_U_12
Zn1 0.0216(2) 0.01401(19) 0.0149(2) 0.00023(16) -0.00052(18) -0.00033(16)
Zn2 0.0211(2) 0.0146(2) 0.0145(2) 0.00062(17) 0.00014(17) 0.00090(17)
P1 0.0200(5) 0.0172(4) 0.0172(5) 0.0039(4) 0.0004(4) 0.0014(4)
O1 0.0286(16) 0.0170(12) 0.0149(14) 0.0009(10) 0.0006(12) -0.0028(11)
O2 0.0175(14) 0.0185(12) 0.0246(16) 0.0001(11) 0.0020(12) 0.0029(10)
O3 0.0297(17) 0.0234(14) 0.0156(15) 0.0064(11) 0.0036(12) 0.0063(12)
C1 0.022(2) 0.028(2) 0.036(3) -0.0001(19) -0.004(2) 0.0031(17)
C2 0.026(3) 0.034(2) 0.042(3) -0.001(2) -0.003(2) 0.0051(19)
C3 0.025(3) 0.043(3) 0.059(4) -0.006(3) -0.009(2) 0.001(2)
C4 0.026(3) 0.041(3) 0.041(3) -0.003(2) -0.004(2) 0.004(2)
C5 0.021(2) 0.033(2) 0.039(3) -0.001(2) -0.005(2) 0.0011(17)
C6 0.021(2) 0.025(2) 0.024(2) -0.0002(17) -0.0023(17) -0.0007(16)
P2 0.0184(5) 0.0160(4) 0.0160(5) 0.0010(4) -0.0001(4) 0.0006(4)
O4 0.0263(16) 0.0213(13) 0.0149(14) 0.0040(11) 0.0021(12) 0.0017(11)
O5 0.0289(16) 0.0138(12) 0.0143(14) 0.0030(10) 0.0005(12) -0.0015(11)
O6 0.0192(15) 0.0160(12) 0.0235(16) -0.0006(11) -0.0007(12) 0.0018(10)
P3 0.0226(6) 0.0153(4) 0.0201(5) -0.0008(4) -0.0010(4) 0.0005(4)
O7 0.0241(16) 0.0168(13) 0.0253(16) 0.0006(11) -0.0058(13) 0.0034(11)
O8 0.040(2) 0.0219(14) 0.0182(16) -0.0006(11) 0.0001(14) -0.0027(12)
O9 0.0263(16) 0.0154(12) 0.0231(16) -0.0026(11) 0.0032(13) -0.0007(11)
C7 0.026(2) 0.0212(19) 0.034(3) -0.0066(17) 0.0018(19) -0.0025(16)
C8 0.028(3) 0.038(3) 0.043(3) -0.004(2) -0.005(2) 0.002(2)
C9 0.028(5) 0.022(4) 0.073(9) -0.004(5) -0.004(5) -0.001(4)
C9' 0.031(6) 0.029(5) 0.065(8) -0.010(5) -0.001(5) -0.003(4)
O10 0.077(9) 0.104(9) 0.197(13) -0.025(8) -0.003(10) -0.020(8)
C10 0.077(9) 0.102(9) 0.191(13) -0.021(8) -0.009(10) -0.027(8)
O11 0.095(9) 0.163(12) 0.146(13) -0.039(10) 0.001(9) -0.032(9)
C11 0.084(10) 0.102(11) 0.196(15) -0.013(10) -0.019(12) -0.025(10)
Zn3 0.0335(4) 0.0174(3) 0.0190(4) 0.0004(3) -0.0019(3) -0.0003(3)
O1W 0.0311(19) 0.0364(18) 0.0281(18) 0.0071(15) -0.0024(15) 0.0026(15)
O2W 0.050(2) 0.0204(14) 0.0237(18) -0.0013(12) -0.0132(16) 0.0024(14)
O3W 0.0344(18) 0.0217(14) 0.0193(16) 0.0005(12) -0.0003(13) -0.0022(13)
O4W 0.051(3) 0.048(2) 0.065(3) -0.002(2) 0.011(2) 0.0002(19)

loop_
_atom_type_symbol
_atom_type_description
_atom_type_scat_dispersion_real
_atom_type_scat_dispersion_imag
_atom_type_scat_source
C C -0.0020 0.0020 'WCROMER Program in WinGX L.Kissel & R.H.Pratt Acta Cryst A46 170 1990'
H H 0.0000 0.0000 'WCROMER Program in WinGX L.Kissel & R.H.Pratt Acta Cryst A46 170 1990'
O O -0.0041 0.0074 'WCROMER Program in WinGX L.Kissel & R.H.Pratt Acta Cryst A46 170 1990'
P P 0.1013 0.1134 'WCROMER Program in WinGX L.Kissel & R.H.Pratt Acta Cryst A46 170 1990'
Zn Zn 0.1940 1.6718 'WCROMER Program in WinGX L.Kissel & R.H.Pratt Acta Cryst A46 170 1990'

loop_
_geom_angle_atom_site_label_1
_geom_angle_atom_site_label_2
_geom_angle_atom_site_label_3
_geom_angle
_geom_angle_site_symmetry_1
_geom_angle_site_symmetry_3
O1 Zn1 O3 110.59(12) . 4_575
O1 Zn1 O6 104.33(13) . 1_655
O1 Zn1 O9 105.61(12) . 2_655
O3 Zn1 O6 117.92(13) 4_575 1_655
O3 Zn1 O9 111.94(13) 4_575 2_655
O6 Zn1 O9 105.49(12) 1_655 2_655
O2 Zn2 O4 116.12(13) . 4_676
O2 Zn2 O5 112.40(12) . 1_655
O2 Zn2 O7 100.13(12) . .
O4 Zn2 O5 112.37(12) 4_676 1_655
O4 Zn2 O7 110.62(12) 4_676 .
O5 Zn2 O7 103.75(13) 1_655 .
O1 P1 O2 111.48(17) . .
O1 P1 O3 108.41(16) . .
O1 P1 C1 108.9(2) . .
O2 P1 O3 110.82(16) . .
O2 P1 C1 107.87(19) . .
O3 P1 C1 109.3(2) . .
Zn1 O1 P1 132.37(17) . .
Zn2 O2 P1 126.81(17) . .
Zn1 O3 P1 121.41(17) 4_576 .
P1 C1 H1A 108.7 . .
P1 C1 H1B 108.7 . .
P1 C1 C2 114.4(3) . .
H1A C1 H1B 107.6 . .
H1A C1 C2 108.7 . .
H1B C1 C2 108.7 . .
C1 C2 H2A 109.3 . .
C1 C2 H2B 109.3 . .
C1 C2 C3 111.4(4) . .
H2A C2 H2B 108.0 . .
H2A C2 C3 109.3 . .
H2B C2 C3 109.3 . .
C2 C3 H3A 108.6 . .
C2 C3 H3B 108.6 . .
C2 C3 C4 114.5(5) . .
H3A C3 H3B 107.6 . .
H3A C3 C4 108.6 . .
H3B C3 C4 108.6 . .
C3 C4 H4A 109.2 . .
C3 C4 H4B 109.2 . .
C3 C4 C5 111.9(4) . .
H4A C4 H4B 107.9 . .
H4A C4 C5 109.2 . .
H4B C4 C5 109.2 . .
C4 C5 H5A 108.9 . .
C4 C5 H5B 108.9 . .
C4 C5 C6 113.3(4) . .
H5A C5 H5B 107.7 . .
H5A C5 C6 108.9 . .
H5B C5 C6 108.9 . .
C5 C6 H6A 109.0 . .
C5 C6 H6B 109.0 . .
C5 C6 P2 113.0(3) . .
H6A C6 H6B 107.8 . .
H6A C6 P2 109.0 . .
H6B C6 P2 109.0 . .
C6 P2 O4 108.4(2) . .
C6 P2 O5 109.09(18) . .
C6 P2 O6 106.93(18) . .
O4 P2 O5 109.28(16) . .
O4 P2 O6 111.68(16) . .
O5 P2 O6 111.34(17) . .
Zn2 O4 P2 129.06(18) 4_475 .
Zn2 O5 P2 135.32(17) 1_455 .
Zn1 O6 P2 126.03(16) 1_455 .
O7 P3 O8 110.75(19) . .
O7 P3 O9 111.54(17) . .
O7 P3 C7 108.96(19) . .
O8 P3 O9 110.96(17) . .
O8 P3 C7 104.5(2) . .
O9 P3 C7 109.9(2) . .
Zn2 O7 P3 134.60(18) . .
P3 O8 H8 109.5 . .
Zn1 O9 P3 138.8(2) 2_645 .
P3 C7 H7A 108.5 . .
P3 C7 H7B 108.5 . .
P3 C7 C8 115.1(3) . .
H7A C7 H7B 107.5 . .
H7A C7 C8 108.5 . .
H7B C7 C8 108.5 . .
C7 C8 H8A 108.4 . .
C7 C8 H8B 108.4 . .
C7 C8 H8C 108.4 . .
C7 C8 H8D 108.4 . .
C7 C8 C9 115.4(6) . .
C7 C8 C9' 115.7(6) . .
H8A C8 H8B 107.5 . .
H8A C8 H8C 101.9 . .
H8A C8 C9 108.4 . .
H8A C8 C9' 113.1 . .
H8B C8 H8C 121.6 . .
H8B C8 H8D 102.0 . .
H8B C8 C9 108.4 . .
H8C C8 H8D 107.4 . .
H8C C8 C9' 108.4 . .
H8D C8 C9 113.3 . .
H8D C8 C9' 108.3 . .
C9 C8 C9' 95.3(7) . .
C8 C9 H9A 108.0 . .
C8 C9 H9B 108.0 . .
C8 C9 C9' 117.2(8) . 3_766
H8C C9 H9A 83.2 . .
H8C C9 H9B 118.5 . .
H8C C9 C9' 126.3 . 3_766
H9A C9 H9B 107.3 . .
H9A C9 C9' 108.0 . 3_766
H9B C9 C9' 108.0 . 3_766
C8 C9' C9 113.7(9) . 3_766
C8 C9' H9'1 108.8 . .
C8 C9' H9'2 108.8 . .
C9 C9' H9'1 108.8 3_766 .
C9 C9' H9'2 108.8 3_766 .
H9'1 C9' H9'2 107.7 . .
O10 C10 O11 120(2) . .
O10 C10 C11 122(2) . .
O11 C10 C11 116.8(19) . .
O1W Zn3 O1W 180.0 . 3_667
O1W Zn3 O2W 91.76(14) . .
O1W Zn3 O2W 88.24(14) 3_667 .
O1W Zn3 O2W 91.76(14) 3_667 3_667
O1W Zn3 O2W 88.24(14) . 3_667
O1W Zn3 O3W 88.98(14) . .
O1W Zn3 O3W 91.02(14) 3_667 .
O1W Zn3 O3W 88.98(14) 3_667 3_667
O1W Zn3 O3W 91.02(14) . 3_667
O2W Zn3 O2W 180.0(2) . 3_667
O2W Zn3 O3W 90.61(13) . .
O2W Zn3 O3W 89.39(13) 3_667 .
O2W Zn3 O3W 89.39(13) . 3_667
O2W Zn3 O3W 90.61(13) 3_667 3_667
O3W Zn3 O3W 179.999(1) . 3_667
Zn3 O1W H1WA 138(4) . .
Zn3 O1W H1WB 116(4) . .
H1WA O1W H1WB 103(6) . .
Zn3 O2W H2WA 119(4) . .
Zn3 O2W H2WB 123(4) . .
H2WA O2W H2WB 111(6) . .
Zn3 O3W H3WA 111(4) . .
Zn3 O3W H3WB 106(4) . .
H3WA O3W H3WB 113(5) . .

loop_
_geom_bond_atom_site_label_1
_geom_bond_atom_site_label_2
_geom_bond_distance
_geom_bond_site_symmetry_2
Zn1 O1 1.932(3) .
Zn1 O3 1.925(3) 4_575
Zn1 O6 1.934(3) 1_655
Zn1 O9 1.951(3) 2_655
Zn2 O2 1.969(3) .
Zn2 O4 1.916(3) 4_676
Zn2 O5 1.932(3) 1_655
Zn2 O7 1.953(3) .
P1 O1 1.524(3) .
P1 O2 1.540(3) .
P1 O3 1.528(3) .
P1 C1 1.777(5) .
O3 Zn1 1.925(3) 4_576
C1 H1A 0.9900 .
C1 H1B 0.9900 .
C1 C2 1.534(6) .
C2 H2A 0.9900 .
C2 H2B 0.9900 .
C2 C3 1.523(7) .
C3 H3A 0.9900 .
C3 H3B 0.9900 .
C3 C4 1.512(7) .
C4 H4A 0.9900 .
C4 H4B 0.9900 .
C4 C5 1.531(6) .
C5 H5A 0.9900 .
C5 H5B 0.9900 .
C5 C6 1.516(6) .
C6 H6A 0.9900 .
C6 H6B 0.9900 .
C6 P2 1.794(4) .
P2 O4 1.523(3) .
P2 O5 1.533(3) .
P2 O6 1.535(3) .
O4 Zn2 1.916(3) 4_475
O5 Zn2 1.932(3) 1_455
O6 Zn1 1.934(3) 1_455
P3 O7 1.520(3) .
P3 O8 1.564(3) .
P3 O9 1.515(3) .
P3 C7 1.779(5) .
O8 H8 0.8400 .
O9 Zn1 1.951(3) 2_645
C7 H7A 0.9900 .
C7 H7B 0.9900 .
C7 C8 1.519(7) .
C8 H8A 0.9900 .
C8 H8B 0.9900 .
C8 H8C 0.9901 .
C8 H8D 0.9899 .
C8 C9 1.449(11) .
C8 C9' 1.494(11) .
C9 H8C 0.5349 .
C9 H9A 0.9900 .
C9 H9B 0.9900 .
C9 C9' 1.525(14) 3_766
C9' C9 1.525(14) 3_766
C9' H9'1 0.9900 .
C9' H9'2 0.9900 .
O10 C10 1.311(16) .
O10 C11 0.75(2) 3_767
C10 C10 1.88(4) 3_767
C10 O11 1.302(16) .
C10 C11 1.41(3) .
C10 C11 1.19(4) 3_767
C11 O10 0.75(2) 3_767
C11 C10 1.19(4) 3_767
C11 C11 1.81(5) 3_767
Zn3 O1W 2.109(3) .
Zn3 O1W 2.109(3) 3_667
Zn3 O2W 2.027(3) .
Zn3 O2W 2.027(3) 3_667
Zn3 O3W 2.094(3) .
Zn3 O3W 2.094(3) 3_667
O1W H1WA 0.853(10) .
O1W H1WB 0.847(10) .
O2W H2WA 0.841(10) .
O2W H2WB 0.839(10) .
O3W H3WA 0.845(10) .
O3W H3WB 0.838(10) .

loop_
_geom_hbond_atom_site_label_D
_geom_hbond_atom_site_label_H
_geom_hbond_atom_site_label_A
_geom_hbond_distance_DH
_geom_hbond_distance_HA
_geom_hbond_distance_DA
_geom_hbond_angle_DHA
_geom_hbond_site_symmetry_A
O8 H8 O2 0.84 1.88 2.666(4) 154.9 3_666
O1W H1WA O4W 0.853(10) 2.32(6) 2.812(6) 117(5) .
O1W H1WB O9 0.847(10) 1.980(12) 2.827(5) 177(6) 1_556
O2W H2WA O1 0.841(10) 1.92(2) 2.746(4) 165(6) 2_646
O2W H2WB O5 0.839(10) 1.94(2) 2.758(4) 164(6) 3_566
O3W H3WA O7 0.845(10) 1.875(12) 2.717(4) 175(6) 3_666
O3W H3WB O6 0.838(10) 1.96(3) 2.723(4) 151(5) 4_676
